data_7237804
loop_
_publ_author_name
'Wang, Man'
'Cheng, Caiqi'
'Li, Chunbo'
'Wu, Dehua'
'Song, Jintong'
'Wang, Jun'
'Zhou, Xiangge'
'Xiang, Haifeng'
'Liu, Jin'

_publ_section_title
;
 Smart, chiral, and nonconjugated cyclohexane-based bis-salicylaldehyde
 hydrazides: multi-stimuli-responsive, turn-on, ratiometric, and
 thermochromic fluorescence, single-crystal structures via DFT
 calculations
;
_journal_issue 22
_journal_name_full 'Journal of Materials Chemistry C'
_journal_page_first 6767
_journal_paper_doi 10.1039/C9TC01337G
_journal_volume 7
_journal_year 2019
_chemical_absolute_configuration ad
_chemical_formula_moiety 'C22 H22 Cl2 N4 O4, 2(C3 H7 N O)'
_chemical_formula_sum 'C28 H36 Cl2 N6 O6'
_chemical_formula_weight 623.53
_space_group_crystal_system trigonal
_space_group_IT_number 145
_space_group_name_Hall 'P 32'
_space_group_name_H-M_alt 'P 32'
_atom_sites_solution_hydrogens geom
_atom_sites_solution_primary direct
_audit_creation_date 2018-12-05
_audit_creation_method
;
Olex2 1.2
(compiled 2016.02.19 svn.r3266 for OlexSys, GUI svn.r5155)
;
_audit_update_record
;
2019-01-05 deposited with the CCDC.	2019-04-29 downloaded from the CCDC.
;
_cell_angle_alpha 90
_cell_angle_beta 90
_cell_angle_gamma 120
_cell_formula_units_Z 3
_cell_length_a 10.6600(3)
_cell_length_b 10.6600(3)
_cell_length_c 24.2225(6)
_cell_measurement_reflns_used 3310
_cell_measurement_temperature 295.84(16)
_cell_measurement_theta_max 71.0250
_cell_measurement_theta_min 3.6970
_cell_volume 2383.77(11)
_computing_cell_refinement 'CrysAlisPro 1.171.38.46 (Rigaku OD, 2015)'
_computing_data_collection 'CrysAlisPro 1.171.38.46 (Rigaku OD, 2015)'
_computing_data_reduction 'CrysAlisPro 1.171.38.46 (Rigaku OD, 2015)'
_computing_molecular_graphics 'Olex2 (Dolomanov et al., 2009)'
_computing_publication_material 'Olex2 (Dolomanov et al., 2009)'
_computing_structure_refinement 'ShelXL (Sheldrick, 2015)'
_computing_structure_solution 'ShelXT (Sheldrick, 2015)'
_diffrn_ambient_environment air
_diffrn_ambient_temperature 295.84(16)
_diffrn_detector 'CCD plate'
_diffrn_detector_area_resol_mean 15.9595
_diffrn_detector_type EosS2
_diffrn_measured_fraction_theta_full 1.000
_diffrn_measured_fraction_theta_max 0.981
_diffrn_measurement_details
;
List of Runs (angles in degrees, time in seconds):

  # Type    Start    End  Width  t~exp~   \w     \q     \k     \f   Frames
#--------------------------------------------------------------------------
  1  \w    -53.00  31.00   1.00    1.00    --  -36.17  57.00 150.00   84
  2  \w    -33.00 105.00   1.00    1.00    --   36.17   0.00 120.00  138
  3  \w     39.00 109.00   1.00    2.53    --  108.71 -94.00  90.00   70
  4  \w     41.00 135.00   1.00    2.53    --  108.71 -77.00  30.00   94
  5  \w     91.00 176.00   1.00    2.53    --  108.71  61.00-180.00   85
  6  \w     42.00 127.00   1.00    2.53    --  108.71 -61.00  60.00   85
  7  \w     91.00 176.00   1.00    2.53    --  108.71  61.00-145.00   85
  8  \w      1.00  75.00   1.00    1.00    --   36.17 -99.00   0.00   74
  9  \w     19.00 103.00   1.00    1.00    --   36.17  57.00-180.00   84
;
_diffrn_measurement_device 'four-circle diffractometer'
_diffrn_measurement_device_type 'New Gemini, Dual, Cu at zero, EosS2'
_diffrn_measurement_method '\w scans'
_diffrn_orient_matrix_type 'CrysAlisPro convention (1999,Acta A55,543-557)'
_diffrn_orient_matrix_UB_11 0.0997397000
_diffrn_orient_matrix_UB_12 -0.0121928000
_diffrn_orient_matrix_UB_13 0.0431037000
_diffrn_orient_matrix_UB_21 -0.0672290000
_diffrn_orient_matrix_UB_22 -0.1623344000
_diffrn_orient_matrix_UB_23 -0.0133438000
_diffrn_orient_matrix_UB_31 0.1156970000
_diffrn_orient_matrix_UB_32 0.0365807000
_diffrn_orient_matrix_UB_33 -0.0448406000
_diffrn_radiation_monochromator graphite
_diffrn_radiation_probe x-ray
_diffrn_radiation_type CuK\a
_diffrn_radiation_wavelength 1.54184
_diffrn_reflns_av_R_equivalents 0.0268
_diffrn_reflns_av_unetI/netI 0.0334
_diffrn_reflns_Laue_measured_fraction_full 1.000
_diffrn_reflns_Laue_measured_fraction_max 0.981
_diffrn_reflns_limit_h_max 12
_diffrn_reflns_limit_h_min -8
_diffrn_reflns_limit_k_max 8
_diffrn_reflns_limit_k_min -13
_diffrn_reflns_limit_l_max 29
_diffrn_reflns_limit_l_min -29
_diffrn_reflns_number 8846
_diffrn_reflns_point_group_measured_fraction_full 0.731
_diffrn_reflns_point_group_measured_fraction_max 0.705
_diffrn_reflns_theta_full 67.684
_diffrn_reflns_theta_max 72.980
_diffrn_reflns_theta_min 4.790
_diffrn_source 'fine-focus sealed X-ray tube'
_diffrn_source_type 'Enhance (Cu) X-ray Source'
_exptl_absorpt_coefficient_mu 2.251
_exptl_absorpt_correction_T_max 1.00000
_exptl_absorpt_correction_T_min 0.47768
_exptl_absorpt_correction_type multi-scan
_exptl_absorpt_process_details
;
CrysAlisPro 1.171.38.46 (Rigaku Oxford Diffraction, 2015)
Empirical absorption correction using spherical harmonics,
 implemented in SCALE3 ABSPACK scaling algorithm.
;
_exptl_crystal_colour 'clear light colourless'
_exptl_crystal_colour_lustre clear
_exptl_crystal_colour_modifier light
_exptl_crystal_colour_primary colourless
_exptl_crystal_density_diffrn 1.303
_exptl_crystal_description irregular
_exptl_crystal_F_000 984
_exptl_crystal_size_max 0.6
_exptl_crystal_size_mid 0.5
_exptl_crystal_size_min 0.3
_refine_diff_density_max 0.284
_refine_diff_density_min -0.339
_refine_diff_density_rms 0.081
_refine_ls_abs_structure_details
;
 Flack x determined using 1117 quotients [(I+)-(I-)]/[(I+)+(I-)]
 (Parsons, Flack and Wagner, Acta Cryst. B69 (2013) 249-259).
;
_refine_ls_abs_structure_Flack 0.030(12)
_refine_ls_extinction_method none
_refine_ls_goodness_of_fit_ref 1.050
_refine_ls_hydrogen_treatment constr
_refine_ls_matrix_type full
_refine_ls_number_parameters 385
_refine_ls_number_reflns 4469
_refine_ls_number_restraints 1
_refine_ls_restrained_S_all 1.050
_refine_ls_R_factor_all 0.0663
_refine_ls_R_factor_gt 0.0620
_refine_ls_shift/su_max 0.000
_refine_ls_shift/su_mean 0.000
_refine_ls_structure_factor_coef Fsqd
_refine_ls_weighting_details 'w=1/[\s^2^(Fo^2^)+(0.1182P)^2^+0.1995P] where P=(Fo^2^+2Fc^2^)/3'
_refine_ls_weighting_scheme calc
_refine_ls_wR_factor_gt 0.1633
_refine_ls_wR_factor_ref 0.1709
_reflns_Friedel_coverage 0.437
_reflns_Friedel_fraction_full 0.463
_reflns_Friedel_fraction_max 0.428
_reflns_number_gt 4047
_reflns_number_total 4469
_reflns_threshold_expression 'I > 2\s(I)'
_cod_data_source_file c9tc01337g2.cif
_cod_data_source_block zxg-wm
_cod_original_cell_volume 2383.78(13)
_cod_database_code 7237804
_shelx_space_group_comment
;
The symmetry employed for this shelxl refinement is uniquely defined
by the following loop, which should always be used as a source of
symmetry information in preference to the above space-group names.
They are only intended as comments.
;
_reflns_odcompleteness_completeness 99.97
_reflns_odcompleteness_iscentric 1
_reflns_odcompleteness_theta 66.97
_olex2_refinement_description
;
1. Fixed Uiso
 At 1.2 times of:
  All C(H) groups, All C(H,H) groups, All N(H) groups
 At 1.5 times of:
  All C(H,H,H) groups, All O(H) groups
2.a Ternary CH refined with riding coordinates:
 C00I(H00I), C00L(H00L)
2.b Secondary CH2 refined with riding coordinates:
 C00N(H00A,H00B), C00R(H00C,H00E), C00T(H00F,H00H), C00Y(H00J,H00K)
2.c Aromatic/amide H refined with riding coordinates:
 N006(H006), N00D(H00D), C00G(H00G), C00O(H00O), C00Q(H00Q), C00S(H00S),
 C00V(H00V), C00X(H00X), C010(H010), C011(H011), C012(H012), C013(H013)
2.d Idealised Me refined as rotating group:
 C00Z(H00M,H00N,H00P), C014(H01D,H01E,H01F), C015(H01A,H01B,H01C), C016(H01G,
 H01H,H01I)
2.e Idealised tetrahedral OH refined as rotating group:
 O004(H004), O005(H005)
;
_shelx_shelxl_version_number 2014/7
_olex2_date_sample_data_collection 2018-12-04
_olex2_submission_special_instructions 'No special instructions were received'
_oxdiff_exptl_absorpt_empirical_details
;
Empirical correction (ABSPACK) includes:
- Absorption correction using spherical harmonics
- Frame scaling
- Detector area scaling
;
_oxdiff_exptl_absorpt_empirical_full_max 1.836
_oxdiff_exptl_absorpt_empirical_full_min 0.722

loop_
_space_group_symop_operation_xyz
'x, y, z'
'-y, x-y, z+2/3'
'-x+y, -x, z+1/3'

loop_
_atom_site_label
_atom_site_type_symbol
_atom_site_fract_x
_atom_site_fract_y
_atom_site_fract_z
_atom_site_U_iso_or_equiv
_atom_site_adp_type
_atom_site_occupancy
_atom_site_site_symmetry_order
_atom_site_calc_flag
_atom_site_refinement_flags_posn
Cl00 Cl -0.0077(2) 0.6459(2) 0.58681(10) 0.1041(6) Uani 1 1 d .
Cl1 Cl 1.0982(2) 1.05219(19) 0.40447(10) 0.1155(7) Uani 1 1 d .
O003 O 0.3187(4) 0.2872(4) 0.49863(12) 0.0643(8) Uani 1 1 d .
O004 O 0.1461(4) 0.4888(4) 0.56919(13) 0.0670(9) Uani 1 1 d .
H004 H 0.2097 0.4674 0.5658 0.101 Uiso 1 1 calc GR
O005 O 0.9105(5) 0.7490(4) 0.42661(17) 0.0835(11) Uani 1 1 d .
H005 H 0.8575 0.6618 0.4317 0.125 Uiso 1 1 calc GR
N006 N 0.3264(4) 0.2607(4) 0.59072(13) 0.0527(8) Uani 1 1 d .
H006 H 0.3514 0.2245 0.6174 0.063 Uiso 1 1 calc R
O007 O 0.6721(5) 0.3932(4) 0.50465(14) 0.0827(12) Uani 1 1 d .
N008 N 0.7344(4) 0.4830(4) 0.39948(16) 0.0592(9) Uani 1 1 d .
N009 N 0.3592(4) -0.0367(5) 0.27146(16) 0.0666(10) Uani 1 1 d .
N00A N 0.2636(4) 0.3413(4) 0.60177(13) 0.0494(7) Uani 1 1 d .
O00B O 0.4803(6) 0.1166(5) 0.33919(16) 0.0927(13) Uani 1 1 d .
C00C C 0.3499(5) 0.2369(4) 0.53780(15) 0.0487(8) Uani 1 1 d .
N00D N 0.6349(4) 0.3447(4) 0.41320(15) 0.0580(9) Uani 1 1 d .
H00D H 0.5913 0.2807 0.3879 0.070 Uiso 1 1 calc R
C00E C 0.8467(5) 0.6672(6) 0.3323(2) 0.0624(11) Uani 1 1 d .
O00F O 0.3687(9) 0.1279(7) 0.6827(2) 0.129(2) Uani 1 1 d .
C00G C 0.2391(5) 0.3601(5) 0.65165(17) 0.0531(9) Uani 1 1 d .
H00G H 0.2652 0.3187 0.6799 0.064 Uiso 1 1 calc R
N00H N 0.3863(6) -0.0133(5) 0.74647(17) 0.0729(11) Uani 1 1 d .
C00I C 0.4138(5) 0.1385(5) 0.53278(15) 0.0521(9) Uani 1 1 d .
H00I H 0.4875 0.1657 0.5616 0.062 Uiso 1 1 calc R
C00J C 0.1265(5) 0.5044(5) 0.62305(19) 0.0557(9) Uani 1 1 d .
C00K C 0.6053(5) 0.3088(5) 0.46733(18) 0.0567(10) Uani 1 1 d .
C00L C 0.4869(5) 0.1549(5) 0.47678(15) 0.0524(9) Uani 1 1 d .
H00L H 0.4138 0.1290 0.4478 0.063 Uiso 1 1 calc R
C00M C 0.1719(5) 0.4444(5) 0.66502(17) 0.0543(9) Uani 1 1 d .
C00N C 0.2968(7) -0.0197(5) 0.5423(2) 0.0678(12) Uani 1 1 d .
H00A H 0.2537 -0.0290 0.5784 0.081 Uiso 1 1 calc R
H00B H 0.2210 -0.0479 0.5149 0.081 Uiso 1 1 calc R
C00O C 0.7504(5) 0.5176(6) 0.34842(19) 0.0608(11) Uani 1 1 d .
H00O H 0.7006 0.4474 0.3217 0.073 Uiso 1 1 calc R
C00P C 0.9200(5) 0.7769(6) 0.3729(2) 0.0672(12) Uani 1 1 d .
C00Q C 0.4523(6) 0.0905(6) 0.2910(2) 0.0654(11) Uani 1 1 d .
H00Q H 0.5002 0.1660 0.2660 0.078 Uiso 1 1 calc R
C00R C 0.5475(7) 0.0515(6) 0.4727(2) 0.0686(12) Uani 1 1 d .
H00C H 0.5902 0.0604 0.4366 0.082 Uiso 1 1 calc R
H00E H 0.6230 0.0781 0.5001 0.082 Uiso 1 1 calc R
C00S C 0.1478(6) 0.4664(7) 0.7200(2) 0.0721(14) Uani 1 1 d .
H00S H 0.1756 0.4256 0.7479 0.086 Uiso 1 1 calc R
C00T C 0.3592(8) -0.1200(6) 0.5386(3) 0.0820(17) Uani 1 1 d .
H00F H 0.2828 -0.2194 0.5443 0.098 Uiso 1 1 calc R
H00H H 0.4313 -0.0956 0.5673 0.098 Uiso 1 1 calc R
C00U C 0.0583(6) 0.5810(5) 0.6387(3) 0.0703(13) Uani 1 1 d .
C00V C 0.0389(6) 0.6047(7) 0.6926(3) 0.0839(18) Uani 1 1 d .
H00V H -0.0042 0.6592 0.7015 0.101 Uiso 1 1 calc R
C00W C 1.0047(6) 0.9186(7) 0.3546(3) 0.0783(15) Uani 1 1 d .
C00X C 0.8601(6) 0.7065(7) 0.2771(2) 0.0759(14) Uani 1 1 d .
H00X H 0.8124 0.6356 0.2503 0.091 Uiso 1 1 calc R
C00Y C 0.4285(8) -0.1051(6) 0.4821(3) 0.0826(17) Uani 1 1 d .
H00J H 0.4692 -0.1685 0.4799 0.099 Uiso 1 1 calc R
H00K H 0.3554 -0.1338 0.4535 0.099 Uiso 1 1 calc R
C00Z C 0.2831(7) -0.1599(7) 0.3072(3) 0.0872(17) Uani 1 1 d .
H00M H 0.3146 -0.1318 0.3446 0.131 Uiso 1 1 calc GR
H00N H 0.3030 -0.2348 0.2962 0.131 Uiso 1 1 calc GR
H00P H 0.1809 -0.1955 0.3047 0.131 Uiso 1 1 calc GR
C010 C 1.0163(7) 0.9549(8) 0.2998(4) 0.094(2) Uani 1 1 d .
H010 H 1.0736 1.0509 0.2889 0.113 Uiso 1 1 calc R
C011 C 0.0845(7) 0.5462(8) 0.7337(3) 0.0872(19) Uani 1 1 d .
H011 H 0.0719 0.5614 0.7707 0.105 Uiso 1 1 calc R
C012 C 0.9439(7) 0.8503(9) 0.2613(3) 0.0890(19) Uani 1 1 d .
H012 H 0.9506 0.8753 0.2242 0.107 Uiso 1 1 calc R
C013 C 0.3958(10) 0.0390(11) 0.6984(3) 0.106(2) Uani 1 1 d .
H013 H 0.4294 0.0013 0.6713 0.127 Uiso 1 1 calc R
C014 C 0.3296(15) 0.0348(13) 0.7924(3) 0.128(3) Uani 1 1 d .
H01D H 0.4021 0.0781 0.8207 0.192 Uiso 1 1 calc GR
H01E H 0.2447 -0.0469 0.8074 0.192 Uiso 1 1 calc GR
H01F H 0.3051 0.1047 0.7791 0.192 Uiso 1 1 calc GR
C015 C 0.3349(9) -0.0616(11) 0.2120(3) 0.119(3) Uani 1 1 d .
H01A H 0.2376 -0.0855 0.2033 0.178 Uiso 1 1 calc GR
H01B H 0.3495 -0.1400 0.2012 0.178 Uiso 1 1 calc GR
H01C H 0.4019 0.0246 0.1924 0.178 Uiso 1 1 calc GR
C016 C 0.4345(15) -0.1146(13) 0.7629(5) 0.146(4) Uani 1 1 d .
H01G H 0.4710 -0.1401 0.7312 0.220 Uiso 1 1 calc GR
H01H H 0.3543 -0.2003 0.7782 0.220 Uiso 1 1 calc GR
H01I H 0.5097 -0.0698 0.7901 0.220 Uiso 1 1 calc GR

loop_
_atom_site_aniso_label
_atom_site_aniso_U_11
_atom_site_aniso_U_22
_atom_site_aniso_U_33
_atom_site_aniso_U_23
_atom_site_aniso_U_13
_atom_site_aniso_U_12
Cl00 0.0938(11) 0.0982(11) 0.1483(16) 0.0290(11) 0.0211(10) 0.0690(10)
Cl1 0.0979(12) 0.0599(8) 0.1539(18) -0.0015(9) -0.0057(11) 0.0134(8)
O003 0.097(3) 0.0672(19) 0.0481(14) 0.0099(13) 0.0093(14) 0.0552(19)
O004 0.086(3) 0.075(2) 0.0566(16) 0.0044(15) 0.0058(15) 0.053(2)
O005 0.084(3) 0.062(2) 0.081(2) -0.0014(17) 0.0028(19) 0.019(2)
N006 0.068(2) 0.0568(19) 0.0454(15) 0.0030(14) 0.0041(14) 0.0398(18)
O007 0.087(3) 0.067(2) 0.0586(18) -0.0178(16) 0.0043(16) 0.0123(19)
N008 0.053(2) 0.050(2) 0.067(2) -0.0004(15) 0.0125(16) 0.0199(16)
N009 0.055(2) 0.073(3) 0.063(2) -0.0107(18) -0.0021(16) 0.026(2)
N00A 0.0555(19) 0.0465(17) 0.0489(16) -0.0006(12) 0.0041(13) 0.0275(15)
O00B 0.106(3) 0.081(3) 0.067(2) -0.0187(18) -0.012(2) 0.028(2)
C00C 0.055(2) 0.0417(18) 0.0472(18) 0.0027(14) 0.0064(15) 0.0224(17)
N00D 0.062(2) 0.0468(19) 0.0523(18) -0.0059(14) 0.0039(15) 0.0174(16)
C00E 0.045(2) 0.066(3) 0.074(3) 0.012(2) 0.0144(19) 0.026(2)
O00F 0.177(6) 0.127(4) 0.094(3) 0.037(3) -0.019(3) 0.086(5)
C00G 0.053(2) 0.058(2) 0.0463(17) -0.0029(16) -0.0013(15) 0.0260(19)
N00H 0.083(3) 0.070(3) 0.063(2) 0.0095(18) -0.0053(19) 0.035(2)
C00I 0.067(3) 0.052(2) 0.0461(18) 0.0030(15) 0.0067(16) 0.036(2)
C00J 0.047(2) 0.044(2) 0.068(2) -0.0041(17) 0.0048(17) 0.0167(18)
C00K 0.056(2) 0.058(2) 0.053(2) -0.0082(17) 0.0043(17) 0.027(2)
C00L 0.063(2) 0.049(2) 0.0443(18) -0.0035(15) 0.0031(16) 0.0279(19)
C00M 0.045(2) 0.055(2) 0.057(2) -0.0133(17) 0.0007(16) 0.0212(18)
C00N 0.087(4) 0.054(3) 0.069(3) 0.009(2) 0.020(2) 0.041(3)
C00O 0.049(2) 0.064(3) 0.062(2) -0.0012(19) 0.0091(18) 0.023(2)
C00P 0.049(2) 0.063(3) 0.085(3) 0.008(2) 0.007(2) 0.025(2)
C00Q 0.068(3) 0.063(3) 0.064(2) -0.006(2) 0.001(2) 0.031(2)
C00R 0.085(3) 0.076(3) 0.061(2) -0.004(2) 0.011(2) 0.052(3)
C00S 0.062(3) 0.089(4) 0.062(2) -0.022(2) -0.003(2) 0.035(3)
C00T 0.122(5) 0.059(3) 0.082(3) 0.021(2) 0.031(3) 0.058(3)
C00U 0.052(2) 0.048(2) 0.108(4) -0.004(2) 0.009(2) 0.023(2)
C00V 0.061(3) 0.072(3) 0.121(5) -0.023(3) 0.021(3) 0.035(3)
C00W 0.052(3) 0.065(3) 0.107(4) 0.014(3) 0.003(3) 0.021(2)
C00X 0.062(3) 0.095(4) 0.072(3) 0.017(3) 0.015(2) 0.040(3)
C00Y 0.122(5) 0.060(3) 0.086(3) 0.004(2) 0.023(3) 0.060(3)
C00Z 0.067(3) 0.072(3) 0.116(5) 0.010(3) 0.003(3) 0.029(3)
C010 0.063(3) 0.076(4) 0.137(6) 0.041(4) 0.019(4) 0.030(3)
C011 0.071(3) 0.110(5) 0.082(3) -0.040(3) 0.005(3) 0.046(3)
C012 0.070(4) 0.107(5) 0.091(4) 0.036(4) 0.018(3) 0.045(4)
C013 0.106(5) 0.134(7) 0.075(4) 0.022(4) 0.000(3) 0.057(5)
C014 0.180(10) 0.143(8) 0.084(5) 0.017(5) 0.008(5) 0.098(8)
C015 0.092(5) 0.147(8) 0.076(4) -0.040(4) -0.014(3) 0.030(5)
C016 0.202(12) 0.146(9) 0.145(8) 0.006(7) -0.009(8) 0.127(9)

loop_
_atom_type_symbol
_atom_type_description
_atom_type_scat_dispersion_real
_atom_type_scat_dispersion_imag
_atom_type_scat_source
C C 0.0181 0.0091 'International Tables Vol C Tables 4.2.6.8 and 6.1.1.4'
H H 0.0000 0.0000 'International Tables Vol C Tables 4.2.6.8 and 6.1.1.4'
Cl Cl 0.3639 0.7018 'International Tables Vol C Tables 4.2.6.8 and 6.1.1.4'
N N 0.0311 0.0180 'International Tables Vol C Tables 4.2.6.8 and 6.1.1.4'
O O 0.0492 0.0322 'International Tables Vol C Tables 4.2.6.8 and 6.1.1.4'

loop_
_geom_angle_atom_site_label_1
_geom_angle_atom_site_label_2
_geom_angle_atom_site_label_3
_geom_angle
C00J O004 H004 109.5
C00P O005 H005 109.5
N00A N006 H006 119.9
N00A N006 C00C 120.1(3)
C00C N006 H006 119.9
C00O N008 N00D 118.0(4)
C00Q N009 C00Z 121.3(5)
C00Q N009 C015 121.2(6)
C00Z N009 C015 117.4(6)
C00G N00A N006 119.5(4)
O003 C00C N006 122.6(4)
O003 C00C C00I 124.1(3)
N006 C00C C00I 113.3(3)
N008 N00D H00D 120.4
N008 N00D C00K 119.2(4)
C00K N00D H00D 120.4
C00P C00E C00O 120.8(4)
C00X C00E C00O 120.0(5)
C00X C00E C00P 119.1(5)
N00A C00G H00G 119.4
N00A C00G C00M 121.2(4)
C00M C00G H00G 119.4
C013 N00H C014 119.6(7)
C013 N00H C016 126.3(8)
C016 N00H C014 114.1(7)
C00C C00I H00I 108.0
C00C C00I C00L 111.8(3)
C00C C00I C00N 110.5(4)
C00L C00I H00I 108.0
C00L C00I C00N 110.3(3)
C00N C00I H00I 108.0
O004 C00J C00M 122.3(4)
O004 C00J C00U 119.8(5)
C00U C00J C00M 117.9(4)
O007 C00K N00D 122.6(4)
O007 C00K C00L 123.5(4)
N00D C00K C00L 113.8(4)
C00I C00L H00L 108.3
C00I C00L C00R 110.4(4)
C00K C00L C00I 111.2(3)
C00K C00L H00L 108.3
C00K C00L C00R 110.4(4)
C00R C00L H00L 108.3
C00J C00M C00G 120.8(4)
C00S C00M C00G 120.7(5)
C00S C00M C00J 118.5(4)
C00I C00N H00A 109.4
C00I C00N H00B 109.4
H00A C00N H00B 108.0
C00T C00N C00I 111.3(5)
C00T C00N H00A 109.4
C00T C00N H00B 109.4
N008 C00O C00E 119.8(5)
N008 C00O H00O 120.1
C00E C00O H00O 120.1
O005 C00P C00E 122.9(5)
O005 C00P C00W 119.4(5)
C00W C00P C00E 117.7(5)
N009 C00Q H00Q 117.8
O00B C00Q N009 124.4(5)
O00B C00Q H00Q 117.8
C00L C00R H00C 109.4
C00L C00R H00E 109.4
H00C C00R H00E 108.0
C00Y C00R C00L 111.0(5)
C00Y C00R H00C 109.4
C00Y C00R H00E 109.4
C00M C00S H00S 119.1
C011 C00S C00M 121.8(6)
C011 C00S H00S 119.1
C00N C00T H00F 109.7
C00N C00T H00H 109.7
C00N C00T C00Y 109.8(4)
H00F C00T H00H 108.2
C00Y C00T H00F 109.7
C00Y C00T H00H 109.7
C00J C00U Cl00 117.9(5)
C00V C00U Cl00 119.2(5)
C00V C00U C00J 122.9(6)
C00U C00V H00V 120.5
C00U C00V C011 119.0(5)
C011 C00V H00V 120.5
C00P C00W Cl1 117.4(5)
C010 C00W Cl1 120.3(5)
C010 C00W C00P 122.2(6)
C00E C00X H00X 119.6
C012 C00X C00E 120.7(6)
C012 C00X H00X 119.6
C00R C00Y C00T 109.9(5)
C00R C00Y H00J 109.7
C00R C00Y H00K 109.7
C00T C00Y H00J 109.7
C00T C00Y H00K 109.7
H00J C00Y H00K 108.2
N009 C00Z H00M 109.5
N009 C00Z H00N 109.5
N009 C00Z H00P 109.5
H00M C00Z H00N 109.5
H00M C00Z H00P 109.5
H00N C00Z H00P 109.5
C00W C010 H010 120.0
C012 C010 C00W 119.9(6)
C012 C010 H010 120.0
C00S C011 C00V 119.8(5)
C00S C011 H011 120.1
C00V C011 H011 120.1
C00X C012 H012 119.8
C010 C012 C00X 120.4(6)
C010 C012 H012 119.8
O00F C013 N00H 130.4(9)
O00F C013 H013 114.8
N00H C013 H013 114.8
N00H C014 H01D 109.5
N00H C014 H01E 109.5
N00H C014 H01F 109.5
H01D C014 H01E 109.5
H01D C014 H01F 109.5
H01E C014 H01F 109.5
N009 C015 H01A 109.5
N009 C015 H01B 109.5
N009 C015 H01C 109.5
H01A C015 H01B 109.5
H01A C015 H01C 109.5
H01B C015 H01C 109.5
N00H C016 H01G 109.5
N00H C016 H01H 109.5
N00H C016 H01I 109.5
H01G C016 H01H 109.5
H01G C016 H01I 109.5
H01H C016 H01I 109.5

loop_
_geom_bond_atom_site_label_1
_geom_bond_atom_site_label_2
_geom_bond_distance
Cl00 C00U 1.744(7)
Cl1 C00W 1.750(7)
O003 C00C 1.215(5)
O004 H004 0.8200
O004 C00J 1.345(5)
O005 H005 0.8200
O005 C00P 1.328(7)
N006 H006 0.8600
N006 N00A 1.354(5)
N006 C00C 1.354(5)
O007 C00K 1.222(6)
N008 N00D 1.358(5)
N008 C00O 1.278(6)
N009 C00Q 1.304(7)
N009 C00Z 1.438(8)
N009 C015 1.465(8)
N00A C00G 1.273(5)
O00B C00Q 1.203(6)
C00C C00I 1.514(6)
N00D H00D 0.8600
N00D C00K 1.358(6)
C00E C00O 1.453(7)
C00E C00P 1.425(8)
C00E C00X 1.389(8)
O00F C013 1.183(11)
C00G H00G 0.9300
C00G C00M 1.438(6)
N00H C013 1.274(8)
N00H C014 1.476(11)
N00H C016 1.463(11)
C00I H00I 0.9800
C00I C00L 1.530(5)
C00I C00N 1.533(7)
C00J C00M 1.410(7)
C00J C00U 1.390(7)
C00K C00L 1.505(6)
C00L H00L 0.9800
C00L C00R 1.534(7)
C00M C00S 1.398(6)
C00N H00A 0.9700
C00N H00B 0.9700
C00N C00T 1.518(7)
C00O H00O 0.9300
C00P C00W 1.389(8)
C00Q H00Q 0.9300
C00R H00C 0.9700
C00R H00E 0.9700
C00R C00Y 1.527(9)
C00S H00S 0.9300
C00S C011 1.366(8)
C00T H00F 0.9700
C00T H00H 0.9700
C00T C00Y 1.527(8)
C00U C00V 1.363(9)
C00V H00V 0.9300
C00V C011 1.386(10)
C00W C010 1.372(10)
C00X H00X 0.9300
C00X C012 1.387(10)
C00Y H00J 0.9700
C00Y H00K 0.9700
C00Z H00M 0.9600
C00Z H00N 0.9600
C00Z H00P 0.9600
C010 H010 0.9300
C010 C012 1.359(11)
C011 H011 0.9300
C012 H012 0.9300
C013 H013 0.9300
C014 H01D 0.9600
C014 H01E 0.9600
C014 H01F 0.9600
C015 H01A 0.9600
C015 H01B 0.9600
C015 H01C 0.9600
C016 H01G 0.9600
C016 H01H 0.9600
C016 H01I 0.9600
